data_7719828
loop_
_publ_author_name
'Bakija, Marija'
'Peri&#x107;, Berislav'
'Rinkovec, Tamara'
'Sanders, Ernest'
'Kokan, Zoran'
'&#x160;tefani&#x107;, Zoran'
'Vianello, Robert'
'Kirin, Sre&#x107;ko I'

_publ_section_title
;
 Induction of helical chirality in tetrahedral transition metal complexes
 with non-bridging monodentate oxazolines.
;
_journal_issue 46
_journal_name_full 'Dalton transactions (Cambridge, England : 2003)'
_journal_page_first 17083
_journal_page_last 17101
_journal_paper_doi 10.1039/d5dt02399h
_journal_volume 54
_journal_year 2025
_chemical_absolute_configuration syn
_chemical_formula_moiety 'C50 H54 Br2 N6 O14 Zn'
_chemical_formula_sum 'C50 H54 Br2 N6 O14 Zn'
_chemical_formula_weight 1188.18
_space_group_crystal_system monoclinic
_space_group_IT_number 4
_space_group_name_Hall 'P 2yb'
_space_group_name_H-M_alt 'P 1 21 1'
_atom_sites_solution_hydrogens mixed
_atom_sites_solution_primary direct
_atom_sites_solution_secondary difmap
_audit_creation_method SHELXL-2019/3
_audit_update_record
;
2025-09-18 deposited with the CCDC.	2025-11-05 downloaded from the CCDC.
;
_cell_angle_alpha 90
_cell_angle_beta 102.198(4)
_cell_angle_gamma 90
_cell_formula_units_Z 2
_cell_length_a 9.9588(3)
_cell_length_b 11.8825(3)
_cell_length_c 23.1348(12)
_cell_measurement_reflns_used 5427
_cell_measurement_temperature 293(2)
_cell_measurement_theta_max 63.1420
_cell_measurement_theta_min 4.5580
_cell_volume 2675.86(18)
_computing_cell_refinement 'CrysAlisPro 1.171.42.101a (Rigaku OD, 2023)'
_computing_data_collection 'CrysAlisPro 1.171.42.101a (Rigaku OD, 2023)'
_computing_data_reduction 'CrysAlisPro 1.171.42.101a (Rigaku OD, 2023)'
_computing_structure_refinement 'SHELXL-2019/2 (Sheldrick, 2019)'
_computing_structure_solution 'SHELXT 2018/2 (Sheldrick, 2018)'
_diffrn_ambient_temperature 293(2)
_diffrn_detector_area_resol_mean 10.0000
_diffrn_measured_fraction_theta_full 0.955
_diffrn_measured_fraction_theta_max 0.955
_diffrn_measurement_device_type 'XtaLAB Synergy, Dualflex, HyPix'
_diffrn_measurement_method '\w scans'
_diffrn_radiation_type CuK\a
_diffrn_radiation_wavelength 1.54184
_diffrn_reflns_av_R_equivalents 0.0868
_diffrn_reflns_av_unetI/netI 0.1124
_diffrn_reflns_Laue_measured_fraction_full 0.955
_diffrn_reflns_Laue_measured_fraction_max 0.955
_diffrn_reflns_limit_h_max 11
_diffrn_reflns_limit_h_min -11
_diffrn_reflns_limit_k_max 13
_diffrn_reflns_limit_k_min -6
_diffrn_reflns_limit_l_max 26
_diffrn_reflns_limit_l_min -25
_diffrn_reflns_number 13531
_diffrn_reflns_point_group_measured_fraction_full 0.682
_diffrn_reflns_point_group_measured_fraction_max 0.682
_diffrn_reflns_theta_full 63.426
_diffrn_reflns_theta_max 63.426
_diffrn_reflns_theta_min 4.203
_diffrn_source 'micro-focus sealed X-ray tube'
_exptl_absorpt_coefficient_mu 2.968
_exptl_absorpt_correction_T_max 1.00000
_exptl_absorpt_correction_T_min 0.87250
_exptl_absorpt_correction_type multi-scan
_exptl_absorpt_process_details
;
CrysAlisPro 1.171.42.101a (Rigaku Oxford Diffraction, 2023)
Empirical absorption correction using spherical harmonics,
implemented in SCALE3 ABSPACK scaling algorithm.
;
_exptl_crystal_colour colourless
_exptl_crystal_density_diffrn 1.475
_exptl_crystal_description plate
_exptl_crystal_F_000 1216
_exptl_crystal_size_max 0.110
_exptl_crystal_size_mid 0.030
_exptl_crystal_size_min 0.010
_refine_diff_density_max 0.905
_refine_diff_density_min -0.912
_refine_diff_density_rms 0.123
_refine_ls_abs_structure_details
;
 Flack x determined using 900 quotients [(I+)-(I-)]/[(I+)+(I-)]
 (Parsons, Flack and Wagner, Acta Cryst. B69 (2013) 249-259).
;
_refine_ls_abs_structure_Flack -0.03(5)
_refine_ls_extinction_method none
_refine_ls_goodness_of_fit_ref 1.090
_refine_ls_hydrogen_treatment mixed
_refine_ls_matrix_type full
_refine_ls_number_parameters 681
_refine_ls_number_reflns 5960
_refine_ls_number_restraints 565
_refine_ls_restrained_S_all 1.040
_refine_ls_R_factor_all 0.0923
_refine_ls_R_factor_gt 0.0721
_refine_ls_shift/su_max 0.000
_refine_ls_shift/su_mean 0.000
_refine_ls_structure_factor_coef Fsqd
_refine_ls_weighting_details 'w=1/[\s^2^(Fo^2^)+(0.1324P)^2^] where P=(Fo^2^+2Fc^2^)/3'
_refine_ls_weighting_scheme calc
_refine_ls_wR_factor_gt 0.1852
_refine_ls_wR_factor_ref 0.2032
_reflns_Friedel_coverage 0.354
_reflns_Friedel_fraction_full 0.377
_reflns_Friedel_fraction_max 0.377
_reflns_number_gt 4957
_reflns_number_total 5960
_reflns_threshold_expression 'I > 2\s(I)'
_cod_data_source_file d5dt02399h4.cif
_cod_data_source_block Zn_1m2A2_Br2
_cod_depositor_comments 'Adding full bibliography for 7719815--7719833.cif.'
_cod_original_sg_symbol_H-M 'P 21'
_cod_database_code 7719828
_shelx_shelxl_version_number 2019/3
_shelx_space_group_comment
;
The symmetry employed for this shelxl refinement is uniquely defined
by the following loop, which should always be used as a source of
symmetry information in preference to the above space-group names.
They are only intended as comments.
;

loop_
_space_group_symop_operation_xyz
'x, y, z'
'-x, y+1/2, -z'

loop_
_atom_site_label
_atom_site_type_symbol
_atom_site_fract_x
_atom_site_fract_y
_atom_site_fract_z
_atom_site_U_iso_or_equiv
_atom_site_adp_type
_atom_site_occupancy
_atom_site_site_symmetry_order
_atom_site_calc_flag
_atom_site_refinement_flags_posn
_atom_site_refinement_flags_adp
_atom_site_refinement_flags_occupancy
_atom_site_disorder_assembly
_atom_site_disorder_group
Zn Zn 0.3349(2) -0.00944(15) 0.15834(9) 0.0263(5) Uani 1 1 d . . . . .
Br1 Br 0.48898(18) -0.03069(16) 0.09386(8) 0.0372(4) Uani 1 1 d . . . . .
Br2 Br 0.09945(16) -0.03965(16) 0.11656(8) 0.0363(5) Uani 1 1 d . . . . .
O1O1 O 0.4759(13) -0.1817(10) 0.3210(6) 0.036(3) Uani 1 1 d . . . . .
C2O1 C 0.4841(16) -0.1075(13) 0.2797(8) 0.026(3) Uani 1 1 d . . . . .
N3O1 N 0.3940(12) -0.1123(10) 0.2310(6) 0.022(2) Uani 1 1 d . . . . .
C4O1 C 0.3106(19) -0.2182(14) 0.2314(8) 0.029(3) Uani 1 1 d . . . . .
H4O1 H 0.212394 -0.200118 0.223432 0.035 Uiso 1 1 calc R U . . .
C5O1 C 0.361(2) -0.2558(16) 0.2974(8) 0.038(4) Uani 1 1 d . . . . .
H5OA H 0.287956 -0.246949 0.319115 0.045 Uiso 1 1 calc R U . . .
H5OB H 0.389719 -0.333911 0.299659 0.045 Uiso 1 1 calc R U . . .
C1B1 C 0.339(2) -0.3003(13) 0.1874(8) 0.029(3) Uani 1 1 d . . . . .
C2B1 C 0.236(2) -0.3317(17) 0.1401(9) 0.043(4) Uani 1 1 d . . . . .
H2B1 H 0.147796 -0.303377 0.137098 0.052 Uiso 1 1 calc R U . . .
C3B1 C 0.263(3) -0.4051(19) 0.0972(11) 0.060(5) Uani 1 1 d . . . . .
H3B1 H 0.190614 -0.430012 0.067683 0.072 Uiso 1 1 calc R U . . .
C4B1 C 0.389(3) -0.4403(18) 0.0973(12) 0.062(5) Uani 1 1 d . . . . .
H4B1 H 0.407228 -0.483859 0.066496 0.075 Uiso 1 1 calc R U . . .
C5B1 C 0.494(3) -0.4098(16) 0.1456(11) 0.054(5) Uani 1 1 d . . . . .
H5B1 H 0.581454 -0.438481 0.147851 0.065 Uiso 1 1 calc R U . . .
C6B1 C 0.472(2) -0.3410(16) 0.1884(11) 0.046(4) Uani 1 1 d . . . . .
H6B1 H 0.544526 -0.320115 0.218827 0.055 Uiso 1 1 calc R U . . .
C11 C 0.5919(14) -0.0233(14) 0.2952(7) 0.027(3) Uani 1 1 d . . . . .
C21 C 0.6495(16) 0.0312(12) 0.2523(8) 0.026(3) Uani 1 1 d . . . . .
H21 H 0.613538 0.016832 0.212498 0.031 Uiso 1 1 calc R U . . .
C31 C 0.7581(16) 0.1055(13) 0.2674(8) 0.026(3) Uani 1 1 d . . . . .
C41 C 0.8137(18) 0.1234(15) 0.3262(8) 0.032(3) Uani 1 1 d . . . . .
H41 H 0.888280 0.171788 0.336428 0.038 Uiso 1 1 calc R U . . .
C51 C 0.7625(16) 0.0717(14) 0.3711(8) 0.029(3) Uani 1 1 d . . . . .
C61 C 0.6545(16) -0.0025(14) 0.3553(8) 0.030(3) Uani 1 1 d . . . . .
H61 H 0.621754 -0.039891 0.384812 0.036 Uiso 1 1 calc R U . . .
C71 C 0.8228(17) 0.1645(13) 0.2237(9) 0.030(3) Uani 1 1 d . . . . .
O11 O 0.9154(16) 0.2346(11) 0.2397(6) 0.048(4) Uani 1 1 d . . . . .
N11 N 0.7798(17) 0.1405(13) 0.1663(8) 0.036(3) Uani 1 1 d D . . . .
H1N1 H 0.708(15) 0.106(18) 0.147(9) 0.07(8) Uiso 1 1 d D . . . .
C81 C 0.8319(19) 0.2009(15) 0.1213(9) 0.036(3) Uani 1 1 d . . . . .
H81 H 0.932521 0.199198 0.132024 0.043 Uiso 1 1 calc R U . . .
C91 C 0.787(2) 0.1458(16) 0.0613(9) 0.044(4) Uani 1 1 d . . . . .
H91A H 0.818302 0.190215 0.032039 0.066 Uiso 1 1 calc R U . . .
H91B H 0.689050 0.140255 0.051522 0.066 Uiso 1 1 calc R U . . .
H91C H 0.826666 0.071788 0.062457 0.066 Uiso 1 1 calc R U . . .
C101 C 0.786(2) 0.3237(15) 0.1174(10) 0.040(4) Uani 1 1 d . . . . .
O21 O 0.6949(13) 0.3618(11) 0.1386(7) 0.044(3) Uani 1 1 d . . . . .
O31 O 0.856(2) 0.3827(13) 0.0865(11) 0.087(7) Uani 1 1 d . . . . .
C111 C 0.809(4) 0.500(2) 0.0710(17) 0.105(12) Uani 1 1 d . . . . .
H11A H 0.831928 0.521006 0.034117 0.158 Uiso 1 1 calc R U . . .
H11B H 0.853973 0.550617 0.101502 0.158 Uiso 1 1 calc R U . . .
H11C H 0.711492 0.504938 0.067389 0.158 Uiso 1 1 calc R U . . .
C121 C 0.8367(18) 0.0882(15) 0.4332(9) 0.032(3) Uani 1 1 d . . . . .
O41 O 0.9558(14) 0.1182(12) 0.4463(6) 0.045(3) Uani 1 1 d . . . . .
N21 N 0.7607(15) 0.0716(15) 0.4757(7) 0.039(3) Uani 1 1 d D . . . .
H2N1 H 0.674(5) 0.062(18) 0.466(9) 0.047 Uiso 1 1 d D U . . .
C131 C 0.821(2) 0.0845(18) 0.5382(9) 0.043(4) Uani 1 1 d . . . . .
H131 H 0.920264 0.071723 0.543751 0.052 Uiso 1 1 calc R U . . .
C141 C 0.799(3) 0.206(2) 0.5585(10) 0.066(7) Uani 1 1 d . . . . .
H14A H 0.845287 0.215612 0.599097 0.099 Uiso 1 1 calc R U . . .
H14B H 0.702830 0.220288 0.554622 0.099 Uiso 1 1 calc R U . . .
H14C H 0.836245 0.258780 0.534355 0.099 Uiso 1 1 calc R U . . .
C151 C 0.765(2) -0.0004(18) 0.5735(9) 0.042(4) Uani 1 1 d . . . . .
O51 O 0.6882(18) -0.0743(14) 0.5536(7) 0.071(5) Uani 1 1 d . . . . .
O61 O 0.821(2) 0.0133(16) 0.6302(7) 0.088(7) Uani 1 1 d . . . . .
C161 C 0.775(3) -0.063(3) 0.6713(12) 0.086(10) Uani 1 1 d . . . . .
H16A H 0.814016 -0.040499 0.711139 0.129 Uiso 1 1 calc R U . . .
H16B H 0.805471 -0.138345 0.665050 0.129 Uiso 1 1 calc R U . . .
H16C H 0.676991 -0.061985 0.664822 0.129 Uiso 1 1 calc R U . . .
O1O2 O 0.3920(14) 0.2913(10) 0.2591(6) 0.037(3) Uani 1 1 d . . . . .
C2O2 C 0.3456(16) 0.1869(13) 0.2435(8) 0.026(3) Uani 1 1 d . . . . .
N3O2 N 0.3578(12) 0.1478(10) 0.1942(6) 0.022(2) Uani 1 1 d . . . . .
C4O2 C 0.4214(16) 0.2389(14) 0.1626(8) 0.026(3) Uani 1 1 d . . . . .
H4O2 H 0.512754 0.215060 0.158065 0.032 Uiso 1 1 calc R U . . .
C5O2 C 0.435(2) 0.3375(16) 0.2076(9) 0.042(4) Uani 1 1 d . . . . .
H5OC H 0.529521 0.363621 0.218089 0.051 Uiso 1 1 calc R U . . .
H5OD H 0.376811 0.399988 0.191117 0.051 Uiso 1 1 calc R U . . .
C1B2 C 0.3326(16) 0.2644(14) 0.1028(7) 0.026(3) Uani 1 1 d . . . . .
C2B2 C 0.3964(19) 0.2596(16) 0.0533(8) 0.035(4) Uani 1 1 d . . . . .
H2B2 H 0.488436 0.239675 0.058332 0.042 Uiso 1 1 calc R U . . .
C3B2 C 0.320(2) 0.2849(17) -0.0025(9) 0.041(4) Uani 1 1 d . . . . .
H3B2 H 0.359741 0.282897 -0.035239 0.049 Uiso 1 1 calc R U . . .
C4B2 C 0.187(2) 0.3122(18) -0.0086(10) 0.043(4) Uani 1 1 d . . . . .
H4B2 H 0.137111 0.327544 -0.046490 0.051 Uiso 1 1 calc R U . . .
C5B2 C 0.119(2) 0.3191(19) 0.0380(10) 0.046(5) Uani 1 1 d . . . . .
H5B2 H 0.026805 0.340091 0.032778 0.055 Uiso 1 1 calc R U . . .
C6B2 C 0.2011(18) 0.2913(15) 0.0942(9) 0.035(4) Uani 1 1 d . . . . .
H6B2 H 0.160098 0.292174 0.126747 0.041 Uiso 1 1 calc R U . . .
C12 C 0.2834(17) 0.1270(14) 0.2892(8) 0.029(3) Uani 1 1 d . . . . .
C22 C 0.1814(18) 0.0520(13) 0.2733(8) 0.029(3) Uani 1 1 d . . . . .
H22 H 0.147873 0.036364 0.233462 0.035 Uiso 1 1 calc R U . . .
C32 C 0.1252(16) -0.0027(13) 0.3162(7) 0.026(3) Uani 1 1 d . . . . .
C42 C 0.1794(15) 0.0196(13) 0.3755(8) 0.025(3) Uani 1 1 d . . . . .
H42 H 0.143862 -0.017185 0.404499 0.030 Uiso 1 1 calc R U . . .
C52 C 0.2859(16) 0.0962(14) 0.3921(8) 0.029(3) Uani 1 1 d . . . . .
C62 C 0.3413(18) 0.1486(14) 0.3491(8) 0.032(3) Uani 1 1 d . . . . .
H62 H 0.415463 0.197404 0.359622 0.038 Uiso 1 1 calc R U . . .
C72 C 0.0148(17) -0.0893(13) 0.3025(8) 0.027(3) Uani 1 1 d . . . . .
O12 O -0.0313(13) -0.1349(11) 0.3418(6) 0.038(3) Uani 1 1 d . . . . .
N12 N -0.0377(16) -0.1152(12) 0.2449(8) 0.034(3) Uani 1 1 d D . . . .
H1N2 H -0.01(2) -0.083(16) 0.216(6) 0.05(7) Uiso 1 1 d D . . . .
C82 C -0.137(2) -0.2003(13) 0.2289(9) 0.032(3) Uani 1 1 d . . . . .
H82 H -0.215314 -0.180479 0.246631 0.039 Uiso 1 1 calc R U . . .
C92 C -0.192(2) -0.2084(16) 0.1623(9) 0.039(4) Uani 1 1 d . . . . .
H92A H -0.254422 -0.270727 0.153784 0.059 Uiso 1 1 calc R U . . .
H92B H -0.116775 -0.219528 0.142935 0.059 Uiso 1 1 calc R U . . .
H92C H -0.239249 -0.140073 0.148254 0.059 Uiso 1 1 calc R U . . .
C102 C -0.089(2) -0.3130(14) 0.2517(9) 0.033(4) Uani 1 1 d . . . . .
O22 O 0.0291(14) -0.3439(11) 0.2580(7) 0.046(3) Uani 1 1 d . . . . .
O32 O -0.1891(14) -0.3808(12) 0.2613(7) 0.050(4) Uani 1 1 d . . . . .
C112 C -0.152(3) -0.4976(19) 0.2773(13) 0.073(7) Uani 1 1 d . . . . .
H11D H -0.233287 -0.540189 0.278009 0.110 Uiso 1 1 calc R U . . .
H11E H -0.091817 -0.499715 0.315707 0.110 Uiso 1 1 calc R U . . .
H11F H -0.105588 -0.529517 0.248698 0.110 Uiso 1 1 calc R U . . .
C122 C 0.3515(18) 0.1209(16) 0.4559(9) 0.037(4) Uani 1 1 d . . . . .
O42 O 0.4757(13) 0.1256(11) 0.4719(6) 0.045(3) Uani 1 1 d . . . . .
N22 N 0.2605(16) 0.1370(14) 0.4917(7) 0.037(3) Uani 1 1 d D . . . .
H2N2 H 0.178(8) 0.138(17) 0.471(8) 0.044 Uiso 1 1 d D U . . .
C132 C 0.314(2) 0.1594(16) 0.5537(8) 0.038(3) Uani 1 1 d . . . . .
H132 H 0.391519 0.211217 0.556561 0.046 Uiso 1 1 calc R U . . .
C142 C 0.206(2) 0.218(2) 0.5806(11) 0.057(5) Uani 1 1 d . . . . .
H14D H 0.245213 0.237100 0.620943 0.086 Uiso 1 1 calc R U . . .
H14E H 0.129496 0.168365 0.579194 0.086 Uiso 1 1 calc R U . . .
H14F H 0.176176 0.285008 0.558605 0.086 Uiso 1 1 calc R U . . .
C152 C 0.366(2) 0.0560(17) 0.5868(9) 0.041(4) Uani 1 1 d . . . . .
O52 O 0.440(3) 0.0528(17) 0.6350(8) 0.103(9) Uani 1 1 d . . . . .
O62 O 0.3061(19) -0.0378(15) 0.5620(7) 0.077(5) Uani 1 1 d . . . . .
C162 C 0.351(5) -0.140(3) 0.5934(18) 0.118(15) Uani 1 1 d . . . . .
H16D H 0.285365 -0.198260 0.580060 0.177 Uiso 1 1 calc R U . . .
H16E H 0.357926 -0.127496 0.635020 0.177 Uiso 1 1 calc R U . . .
H16F H 0.438769 -0.160965 0.586344 0.177 Uiso 1 1 calc R U . . .

loop_
_atom_site_aniso_label
_atom_site_aniso_U_11
_atom_site_aniso_U_22
_atom_site_aniso_U_33
_atom_site_aniso_U_23
_atom_site_aniso_U_13
_atom_site_aniso_U_12
Zn 0.0310(9) 0.0204(11) 0.0247(12) -0.0004(9) -0.0004(8) -0.0005(9)
Br1 0.0430(9) 0.0368(10) 0.0318(9) -0.0041(9) 0.0080(7) 0.0029(9)
Br2 0.0303(8) 0.0380(10) 0.0356(10) 0.0008(9) -0.0043(7) -0.0042(9)
O1O1 0.041(6) 0.032(5) 0.030(6) 0.006(4) -0.002(4) -0.004(4)
C2O1 0.025(5) 0.021(5) 0.031(5) 0.002(4) 0.002(4) 0.003(4)
N3O1 0.017(5) 0.019(5) 0.030(5) -0.002(4) 0.005(4) 0.010(4)
C4O1 0.033(7) 0.027(5) 0.025(6) 0.000(4) 0.002(5) 0.000(4)
C5O1 0.044(8) 0.037(7) 0.028(6) 0.006(5) -0.002(5) -0.008(6)
C1B1 0.042(6) 0.020(6) 0.027(6) 0.001(5) 0.008(5) -0.007(5)
C2B1 0.050(7) 0.037(9) 0.038(8) -0.010(6) -0.001(6) -0.001(6)
C3B1 0.090(11) 0.043(10) 0.052(11) -0.016(8) 0.023(9) -0.008(8)
C4B1 0.092(10) 0.031(10) 0.070(12) -0.012(8) 0.030(8) -0.010(7)
C5B1 0.081(11) 0.021(8) 0.067(10) -0.005(7) 0.034(8) -0.008(8)
C6B1 0.045(6) 0.029(8) 0.064(11) -0.012(7) 0.013(6) -0.004(6)
C11 0.027(5) 0.021(6) 0.033(6) -0.003(4) 0.004(4) 0.003(5)
C21 0.023(5) 0.017(5) 0.038(7) 0.000(5) 0.007(5) 0.012(4)
C31 0.025(5) 0.018(6) 0.037(5) 0.000(4) 0.007(4) 0.011(4)
C41 0.031(7) 0.027(8) 0.038(5) -0.002(4) 0.007(4) 0.001(6)
C51 0.026(5) 0.026(6) 0.033(5) -0.004(4) 0.004(4) 0.003(5)
C61 0.027(6) 0.027(7) 0.033(6) -0.002(5) 0.003(4) 0.002(5)
C71 0.034(6) 0.019(6) 0.039(5) -0.001(4) 0.010(4) 0.007(5)
O11 0.058(7) 0.041(6) 0.040(9) 0.008(6) -0.002(6) -0.016(5)
N11 0.037(7) 0.034(7) 0.038(5) -0.002(4) 0.012(4) 0.000(6)
C81 0.037(8) 0.036(5) 0.037(7) -0.001(4) 0.013(6) 0.003(5)
C91 0.057(11) 0.042(9) 0.037(7) -0.002(6) 0.021(7) -0.020(10)
C101 0.038(7) 0.035(6) 0.050(10) -0.001(5) 0.016(7) 0.001(5)
O21 0.042(6) 0.038(7) 0.056(9) 0.003(6) 0.021(6) 0.005(5)
O31 0.106(13) 0.035(7) 0.151(17) 0.023(9) 0.100(13) 0.025(7)
C111 0.14(3) 0.038(9) 0.17(3) 0.029(13) 0.11(2) 0.034(12)
C121 0.031(4) 0.030(8) 0.033(5) -0.004(5) 0.003(3) 0.001(5)
O41 0.034(4) 0.066(9) 0.033(8) -0.009(6) 0.005(4) -0.010(5)
N21 0.023(6) 0.059(9) 0.032(5) -0.007(5) -0.002(4) -0.012(6)
C131 0.044(9) 0.052(7) 0.030(5) -0.001(5) -0.001(5) -0.021(7)
C141 0.10(2) 0.054(8) 0.040(13) -0.003(8) 0.014(13) -0.015(10)
C151 0.041(8) 0.050(7) 0.034(6) 0.000(5) 0.005(5) -0.014(6)
O51 0.077(10) 0.067(8) 0.058(10) 0.003(7) -0.009(8) -0.038(8)
O61 0.127(15) 0.094(13) 0.034(6) 0.012(6) -0.006(6) -0.064(11)
C161 0.11(2) 0.093(19) 0.048(12) 0.026(11) -0.004(13) -0.046(17)
O1O2 0.053(7) 0.030(4) 0.030(6) -0.003(4) 0.008(5) -0.016(5)
C2O2 0.020(7) 0.027(4) 0.030(5) -0.001(4) -0.001(5) -0.005(4)
N3O2 0.009(5) 0.026(5) 0.029(5) -0.001(3) -0.003(4) -0.008(4)
C4O2 0.021(6) 0.030(6) 0.027(5) -0.001(4) 0.000(4) -0.011(5)
C5O2 0.065(12) 0.033(6) 0.030(6) -0.004(5) 0.011(7) -0.019(7)
C1B2 0.025(5) 0.027(8) 0.026(5) 0.000(5) 0.003(4) -0.001(4)
C2B2 0.037(7) 0.038(10) 0.032(6) 0.006(5) 0.012(4) 0.009(7)
C3B2 0.043(6) 0.047(11) 0.032(6) 0.006(7) 0.009(5) 0.009(6)
C4B2 0.043(6) 0.045(11) 0.040(8) 0.007(8) 0.009(6) 0.010(7)
C5B2 0.035(7) 0.060(13) 0.042(7) 0.013(6) 0.007(5) 0.017(8)
C6B2 0.027(5) 0.037(9) 0.040(8) 0.010(7) 0.007(4) 0.003(5)
C12 0.031(6) 0.022(6) 0.036(5) -0.001(4) 0.011(4) 0.003(5)
C22 0.032(6) 0.021(6) 0.034(7) 0.003(5) 0.008(5) 0.003(5)
C32 0.030(5) 0.018(5) 0.031(5) 0.003(4) 0.007(4) 0.008(5)
C42 0.020(5) 0.028(7) 0.030(6) 0.001(4) 0.010(4) 0.007(4)
C52 0.021(5) 0.030(6) 0.034(5) 0.006(4) 0.004(4) 0.005(5)
C62 0.036(7) 0.024(7) 0.036(5) -0.002(4) 0.011(4) -0.004(6)
C72 0.029(6) 0.017(5) 0.034(5) 0.002(4) 0.006(4) 0.009(4)
O12 0.045(7) 0.034(6) 0.036(6) 0.002(5) 0.009(5) -0.005(5)
N12 0.039(7) 0.030(6) 0.033(6) 0.003(5) 0.007(5) -0.008(5)
C82 0.032(6) 0.025(5) 0.037(8) 0.001(4) 0.002(5) -0.001(4)
C92 0.045(11) 0.032(9) 0.037(8) 0.000(6) -0.001(6) 0.004(8)
C102 0.040(5) 0.025(5) 0.032(10) -0.002(5) 0.000(5) 0.000(4)
O22 0.042(5) 0.036(7) 0.058(10) 0.011(6) 0.006(5) 0.006(4)
O32 0.045(5) 0.040(6) 0.059(10) 0.011(6) -0.005(6) -0.010(5)
C112 0.086(17) 0.041(7) 0.086(19) 0.016(9) 0.002(14) -0.004(8)
C122 0.029(4) 0.043(10) 0.036(5) 0.002(5) 0.001(3) 0.003(5)
O42 0.029(4) 0.054(8) 0.048(9) -0.004(6) -0.001(4) 0.002(5)
N22 0.032(6) 0.042(8) 0.035(5) -0.001(5) 0.003(4) 0.002(6)
C132 0.038(7) 0.040(6) 0.035(6) -0.001(5) 0.003(5) -0.010(6)
C142 0.053(10) 0.068(13) 0.050(12) -0.012(10) 0.010(9) 0.001(9)
C152 0.051(9) 0.042(6) 0.028(7) -0.003(5) 0.000(6) -0.006(5)
O52 0.156(18) 0.062(11) 0.056(8) -0.004(8) -0.055(10) 0.006(11)
O62 0.110(12) 0.042(6) 0.059(9) 0.000(6) -0.024(8) -0.019(7)
C162 0.17(3) 0.047(10) 0.11(3) 0.020(13) -0.03(3) -0.013(14)

loop_
_atom_type_symbol
_atom_type_description
_atom_type_scat_dispersion_real
_atom_type_scat_dispersion_imag
_atom_type_scat_source
C C 0.0181 0.0091 'International Tables Vol C Tables 4.2.6.8 and 6.1.1.4'
H H 0.0000 0.0000 'International Tables Vol C Tables 4.2.6.8 and 6.1.1.4'
Br Br -0.6763 1.2805 'International Tables Vol C Tables 4.2.6.8 and 6.1.1.4'
N N 0.0311 0.0180 'International Tables Vol C Tables 4.2.6.8 and 6.1.1.4'
O O 0.0492 0.0322 'International Tables Vol C Tables 4.2.6.8 and 6.1.1.4'
Zn Zn -1.5491 0.6778 'International Tables Vol C Tables 4.2.6.8 and 6.1.1.4'

loop_
_geom_angle_atom_site_label_1
_geom_angle_atom_site_label_2
_geom_angle_atom_site_label_3
_geom_angle
_geom_angle_site_symmetry_1
_geom_angle_site_symmetry_3
_geom_angle_publ_flag
N3O2 Zn N3O1 103.0(5) . . ?
N3O2 Zn Br2 108.7(3) . . ?
N3O1 Zn Br2 109.3(4) . . ?
N3O2 Zn Br1 108.8(4) . . ?
N3O1 Zn Br1 109.8(4) . . ?
Br2 Zn Br1 116.38(10) . . ?
C2O1 O1O1 C5O1 107.4(13) . . ?
N3O1 C2O1 O1O1 117.9(15) . . ?
N3O1 C2O1 C11 126.0(15) . . ?
O1O1 C2O1 C11 116.0(14) . . ?
C2O1 N3O1 C4O1 108.3(13) . . ?
C2O1 N3O1 Zn 135.7(11) . . ?
C4O1 N3O1 Zn 115.9(10) . . ?
C1B1 C4O1 N3O1 111.0(15) . . ?
C1B1 C4O1 C5O1 114.5(15) . . ?
N3O1 C4O1 C5O1 100.5(13) . . ?
O1O1 C5O1 C4O1 104.8(14) . . ?
C2B1 C1B1 C6B1 117.4(18) . . ?
C2B1 C1B1 C4O1 120.1(18) . . ?
C6B1 C1B1 C4O1 122.2(17) . . ?
C1B1 C2B1 C3B1 121(2) . . ?
C4B1 C3B1 C2B1 122(2) . . ?
C3B1 C4B1 C5B1 118(2) . . ?
C6B1 C5B1 C4B1 122(2) . . ?
C5B1 C6B1 C1B1 120(2) . . ?
C21 C11 C61 116.8(15) . . ?
C21 C11 C2O1 122.2(14) . . ?
C61 C11 C2O1 120.6(15) . . ?
C31 C21 C11 122.0(16) . . ?
C41 C31 C21 118.6(17) . . ?
C41 C31 C71 117.4(16) . . ?
C21 C31 C71 123.9(16) . . ?
C31 C41 C51 122.5(17) . . ?
C61 C51 C41 118.1(16) . . ?
C61 C51 C121 122.9(17) . . ?
C41 C51 C121 118.6(16) . . ?
C51 C61 C11 121.9(17) . . ?
O11 C71 N11 120.1(18) . . ?
O11 C71 C31 121.1(17) . . ?
N11 C71 C31 118.8(15) . . ?
C71 N11 C81 121.4(16) . . ?
N11 C81 C91 111.4(15) . . ?
N11 C81 C101 111.6(16) . . ?
C91 C81 C101 109.6(17) . . ?
O21 C101 O31 123.6(18) . . ?
O21 C101 C81 125.1(18) . . ?
O31 C101 C81 111.3(17) . . ?
C101 O31 C111 117.6(18) . . ?
O41 C121 N21 121.2(17) . . ?
O41 C121 C51 122.8(18) . . ?
N21 C121 C51 115.9(15) . . ?
C121 N21 C131 121.5(15) . . ?
N21 C131 C151 110.6(16) . . ?
N21 C131 C141 110.1(18) . . ?
C151 C131 C141 112.2(19) . . ?
O51 C151 O61 125(2) . . ?
O51 C151 C131 125.2(19) . . ?
O61 C151 C131 109.8(17) . . ?
C151 O61 C161 116.8(18) . . ?
C2O2 O1O2 C5O2 105.8(14) . . ?
N3O2 C2O2 O1O2 119.2(16) . . ?
N3O2 C2O2 C12 126.2(15) . . ?
O1O2 C2O2 C12 114.5(15) . . ?
C2O2 N3O2 C4O2 107.6(13) . . ?
C2O2 N3O2 Zn 133.0(11) . . ?
C4O2 N3O2 Zn 118.8(11) . . ?
C1B2 C4O2 N3O2 111.2(12) . . ?
C1B2 C4O2 C5O2 114.5(15) . . ?
N3O2 C4O2 C5O2 101.7(13) . . ?
O1O2 C5O2 C4O2 105.3(13) . . ?
C6B2 C1B2 C2B2 119.0(17) . . ?
C6B2 C1B2 C4O2 123.9(17) . . ?
C2B2 C1B2 C4O2 117.1(15) . . ?
C3B2 C2B2 C1B2 119.1(17) . . ?
C4B2 C3B2 C2B2 119(2) . . ?
C3B2 C4B2 C5B2 124(2) . . ?
C4B2 C5B2 C6B2 114.2(18) . . ?
C1B2 C6B2 C5B2 123.9(19) . . ?
C22 C12 C62 121.3(17) . . ?
C22 C12 C2O2 121.3(16) . . ?
C62 C12 C2O2 117.3(15) . . ?
C12 C22 C32 120.5(17) . . ?
C42 C32 C22 118.8(15) . . ?
C42 C32 C72 117.2(15) . . ?
C22 C32 C72 123.9(16) . . ?
C52 C42 C32 120.8(16) . . ?
C62 C52 C42 119.7(17) . . ?
C62 C52 C122 117.3(16) . . ?
C42 C52 C122 122.9(17) . . ?
C52 C62 C12 118.9(16) . . ?
O12 C72 N12 119.9(16) . . ?
O12 C72 C32 121.5(16) . . ?
N12 C72 C32 118.6(16) . . ?
C72 N12 C82 121.5(16) . . ?
N12 C82 C102 113.4(16) . . ?
N12 C82 C92 113.0(16) . . ?
C102 C82 C92 108.8(15) . . ?
O22 C102 O32 122.5(16) . . ?
O22 C102 C82 123.3(18) . . ?
O32 C102 C82 114.1(17) . . ?
C102 O32 C112 117.1(17) . . ?
O42 C122 N22 124.9(18) . . ?
O42 C122 C52 120.6(18) . . ?
N22 C122 C52 114.5(15) . . ?
C122 N22 C132 118.5(15) . . ?
N22 C132 C152 112.0(17) . . ?
N22 C132 C142 110.4(16) . . ?
C152 C132 C142 111.7(18) . . ?
O52 C152 O62 120(2) . . ?
O52 C152 C132 126(2) . . ?
O62 C152 C132 113.2(17) . . ?
C152 O62 C162 115.0(18) . . ?

loop_
_geom_bond_atom_site_label_1
_geom_bond_atom_site_label_2
_geom_bond_distance
_geom_bond_site_symmetry_2
_geom_bond_publ_flag
Zn N3O2 2.037(13) . ?
Zn N3O1 2.060(14) . ?
Zn Br2 2.367(3) . ?
Zn Br1 2.368(3) . ?
O1O1 C2O1 1.31(2) . ?
O1O1 C5O1 1.46(2) . ?
C2O1 N3O1 1.29(2) . ?
C2O1 C11 1.46(2) . ?
N3O1 C4O1 1.51(2) . ?
C4O1 C1B1 1.48(2) . ?
C4O1 C5O1 1.57(2) . ?
C1B1 C2B1 1.38(3) . ?
C1B1 C6B1 1.40(3) . ?
C2B1 C3B1 1.39(3) . ?
C3B1 C4B1 1.32(4) . ?
C4B1 C5B1 1.41(4) . ?
C5B1 C6B1 1.34(3) . ?
C11 C21 1.41(2) . ?
C11 C61 1.42(2) . ?
C21 C31 1.38(2) . ?
C31 C41 1.37(3) . ?
C31 C71 1.48(3) . ?
C41 C51 1.39(3) . ?
C51 C61 1.38(2) . ?
C51 C121 1.48(2) . ?
C71 O11 1.24(2) . ?
C71 N11 1.34(2) . ?
N11 C81 1.45(3) . ?
C81 C91 1.51(3) . ?
C81 C101 1.52(3) . ?
C101 O21 1.21(2) . ?
C101 O31 1.30(3) . ?
O31 C111 1.49(3) . ?
C121 O41 1.21(2) . ?
C121 N21 1.38(3) . ?
N21 C131 1.45(2) . ?
C131 C151 1.48(3) . ?
C131 C141 1.55(3) . ?
C151 O51 1.19(2) . ?
C151 O61 1.32(3) . ?
O61 C161 1.45(3) . ?
O1O2 C2O2 1.35(2) . ?
O1O2 C5O2 1.46(2) . ?
C2O2 N3O2 1.26(2) . ?
C2O2 C12 1.51(2) . ?
N3O2 C4O2 1.52(2) . ?
C4O2 C1B2 1.51(2) . ?
C4O2 C5O2 1.55(2) . ?
C1B2 C6B2 1.32(2) . ?
C1B2 C2B2 1.42(3) . ?
C2B2 C3B2 1.39(3) . ?
C3B2 C4B2 1.34(3) . ?
C4B2 C5B2 1.39(3) . ?
C5B2 C6B2 1.42(3) . ?
C12 C22 1.34(2) . ?
C12 C62 1.41(3) . ?
C22 C32 1.40(2) . ?
C32 C42 1.39(2) . ?
C32 C72 1.49(2) . ?
C42 C52 1.39(2) . ?
C52 C62 1.38(3) . ?
C52 C122 1.51(3) . ?
C72 O12 1.23(2) . ?
C72 N12 1.36(2) . ?
N12 C82 1.41(2) . ?
C82 C102 1.48(2) . ?
C82 C92 1.52(3) . ?
C102 O22 1.21(2) . ?
C102 O32 1.33(2) . ?
O32 C112 1.46(3) . ?
C122 O42 1.22(2) . ?
C122 N22 1.36(3) . ?
N22 C132 1.45(2) . ?
C132 C152 1.48(3) . ?
C132 C142 1.51(3) . ?
C152 O52 1.20(3) . ?
C152 O62 1.33(3) . ?
O62 C162 1.43(3) . ?
